data_7232047
loop_
_publ_author_name
'Funnell, Nicholas P.'
'Bull, Craig L.'
'Ridley, Christopher J.'
'Capelli, Silvia'

_publ_section_title
;
 Structural behaviour of OP-ROY at extreme conditions
;
_journal_issue 30
_journal_name_full CrystEngComm
_journal_page_first 4473
_journal_paper_doi 10.1039/C8CE01946K
_journal_volume 21
_journal_year 2019
_chemical_formula_sum 'C12 H9 N3 O2 S'
_chemical_formula_weight 259.28
_chemical_name_common ROY-OP
_chemical_name_systematic 5-methyl-2-[(2-nitrophenyl)amino]-3-thiophenecarbonitrile
_space_group_crystal_system monoclinic
_space_group_IT_number 14
_space_group_name_Hall '-P 2yn'
_space_group_name_H-M_alt 'P 1 21/n 1'
_symmetry_space_group_name_Hall '-P 2yn'
_symmetry_space_group_name_H-M 'P 1 21/n 1'
_atom_sites_solution_hydrogens difmap
_atom_sites_solution_primary difmap
_atom_sites_solution_secondary difmap
_audit_creation_method SHELXL-2014/7
_audit_update_record
;
2018-11-13 deposited with the CCDC.
2018-12-20 downloaded from the CCDC.
;
_cell_angle_alpha 90
_cell_angle_beta 104.118(19)
_cell_angle_gamma 90
_cell_formula_units_Z 4
_cell_length_a 7.651(2)
_cell_length_b 13.243(3)
_cell_length_c 11.624(4)
_cell_measurement_reflns_used 550
_cell_measurement_temperature 40(2)
_cell_volume 1142.2(6)
_computing_cell_refinement 'SXD2001 (Gutmann, 2005)'
_computing_data_collection SECI
_computing_data_reduction 'SXD2001 (Gutmann, 2017)'
_computing_molecular_graphics 'Mercury 3.6, (CCDC 2015)'
_computing_publication_material 'Mercury 3.6, (CCDC 2015)'
_computing_structure_refinement 'SHELXL-2014/7 (Sheldrick, 2014)'
_computing_structure_solution 'SHELXS-97 (Sheldrick, 2008)'
_diffrn_ambient_temperature 166(13)
_diffrn_detector 'scintillation counters'
_diffrn_detector_area_resol_mean 0.33
_diffrn_detector_details
;
Array of eleven flat square fiber-optically coupled scintillator PSD 
with 64 x 64 pixels and active area of 192 x 192 mm each
(resolution: 0.33 by 0.33 pixels/mm)
;
_diffrn_measured_fraction_theta_full 0.740
_diffrn_measured_fraction_theta_max 0.153
_diffrn_measurement_device_type 'time-of-flight diffractometer'
_diffrn_measurement_method 'time-of-flight profile data'
_diffrn_radiation_probe neutron
_diffrn_radiation_type 'white beam'
_diffrn_reflns_av_unetI/netI 0.0618
_diffrn_reflns_Laue_measured_fraction_full 0.740
_diffrn_reflns_Laue_measured_fraction_max 0.153
_diffrn_reflns_limit_h_max 18
_diffrn_reflns_limit_h_min -18
_diffrn_reflns_limit_k_max 28
_diffrn_reflns_limit_k_min -30
_diffrn_reflns_limit_l_max 11
_diffrn_reflns_limit_l_min -22
_diffrn_reflns_number 9984
_diffrn_reflns_point_group_measured_fraction_full 0.740
_diffrn_reflns_point_group_measured_fraction_max 0.153
_diffrn_reflns_theta_full 24.835
_diffrn_reflns_theta_max 86.766
_diffrn_reflns_theta_min 8.284
_diffrn_source 'spallation source'
_exptl_absorpt_coefficient_mu 0.122
_exptl_absorpt_correction_type none
_exptl_crystal_colour orange
_exptl_crystal_density_diffrn 1.508
_exptl_crystal_density_meas ?
_exptl_crystal_density_method none
_exptl_crystal_description prismatic
_exptl_crystal_F_000 355
_exptl_crystal_recrystallization_method 'Re-crystallisation from solvent: Acetone'
_exptl_crystal_size_max 4
_exptl_crystal_size_mid 3
_exptl_crystal_size_min 2
_refine_diff_density_max 2.230
_refine_diff_density_min -2.081
_refine_diff_density_rms 0.414
_refine_ls_extinction_coef 0.0080(3)
_refine_ls_extinction_expression Fc^*^=kFc[1+0.001xFc^2^\l^3^/sin(2\q)]^-1/4^
_refine_ls_extinction_method 'SHELXL-2014/7 (Sheldrick 2014'
_refine_ls_goodness_of_fit_ref 1.448
_refine_ls_hydrogen_treatment refall
_refine_ls_matrix_type full
_refine_ls_number_parameters 249
_refine_ls_number_reflns 9984
_refine_ls_number_restraints 0
_refine_ls_restrained_S_all 1.448
_refine_ls_R_factor_all 0.0690
_refine_ls_R_factor_gt 0.0690
_refine_ls_shift/su_max 0.000
_refine_ls_shift/su_mean 0.000
_refine_ls_structure_factor_coef Fsqd
_refine_ls_weighting_details 'w=1/[\s^2^(Fo^2^)+(0.1000P)^2^] where P=(Fo^2^+2Fc^2^)/3'
_refine_ls_weighting_scheme calc
_refine_ls_wR_factor_gt 0.1795
_refine_ls_wR_factor_ref 0.1795
_reflns_Friedel_coverage 0.000
_reflns_number_gt 9984
_reflns_number_total 9984
_reflns_threshold_expression 'I > 2\s(I)'
_cod_data_source_file c8ce01946k2.cif
_cod_data_source_block ROY_OP_40K
_cod_depositor_comments
;
The following automatic conversions were performed:

'_diffrn_ambient_temperature' value '40 - 293' was changed to
'166(13)' - the average value was taken and precision was estimated.

'_exptl_crystal_density_meas' value 'not measured' was changed to '?'
- the value is perceived as not measured.

Automatic conversion script
Id: cif_fix_values 4973 2017-02-22 13:04:09Z antanas 

 Adding full bibliography for 7232030--7232048.cif.
;
_cod_database_code 7232047
_shelx_shelxl_version_number 2014/7
_shelx_space_group_comment
;
The symmetry employed for this shelxl refinement is uniquely defined
by the following loop, which should always be used as a source of
symmetry information in preference to the above space-group names.
They are only intended as comments.
;

loop_
_space_group_symop_operation_xyz
'x, y, z'
'-x+1/2, y+1/2, -z+1/2'
'-x, -y, -z'
'x-1/2, -y-1/2, z-1/2'

loop_
_atom_site_label
_atom_site_type_symbol
_atom_site_fract_x
_atom_site_fract_y
_atom_site_fract_z
_atom_site_U_iso_or_equiv
_atom_site_adp_type
_atom_site_occupancy
_atom_site_site_symmetry_order
_atom_site_calc_flag
S S 0.0680(4) 0.8386(3) 0.5365(5) 0.0079(8) Uani 1 1 d
O1 O 0.1719(2) 0.53910(16) 0.9856(3) 0.0150(5) Uani 1 1 d
O2 O 0.0658(3) 0.51124(16) 0.7989(3) 0.0168(5) Uani 1 1 d
N1 N -0.00865(13) 0.67224(8) 0.65939(15) 0.0100(3) Uani 1 1 d
N2 N -0.22522(13) 0.49851(8) 0.42289(16) 0.0128(3) Uani 1 1 d
N3 N 0.08990(12) 0.56690(8) 0.88692(15) 0.0103(3) Uani 1 1 d
C1 C -0.03416(15) 0.71625(11) 0.76132(19) 0.0078(3) Uani 1 1 d
C2 C -0.11144(17) 0.81312(11) 0.7590(2) 0.0091(4) Uani 1 1 d
C3 C -0.13343(18) 0.85867(12) 0.8614(2) 0.0113(4) Uani 1 1 d
C4 C -0.07998(19) 0.81029(13) 0.9712(2) 0.0122(4) Uani 1 1 d
C5 C -0.00608(17) 0.71479(13) 0.9762(2) 0.0104(4) Uani 1 1 d
C6 C 0.01566(16) 0.66807(11) 0.87311(19) 0.0086(3) Uani 1 1 d
C7 C -0.02086(16) 0.72058(11) 0.5521(2) 0.0077(3) Uani 1 1 d
C8 C -0.08559(16) 0.67652(11) 0.44212(19) 0.0069(3) Uani 1 1 d
C9 C -0.06510(16) 0.73910(11) 0.3465(2) 0.0085(3) Uani 1 1 d
C10 C 0.01326(16) 0.82977(11) 0.38341(19) 0.0080(3) Uani 1 1 d
C11 C 0.04913(18) 0.91629(12) 0.3095(2) 0.0114(4) Uani 1 1 d
C12 C -0.16370(16) 0.57888(11) 0.4303(2) 0.0094(4) Uani 1 1 d
H1 H 0.0287(6) 0.5989(3) 0.6643(6) 0.0273(11) Uani 1 1 d
H2 H -0.1568(5) 0.8514(3) 0.6732(5) 0.0244(10) Uani 1 1 d
H3 H -0.1963(5) 0.9328(3) 0.8559(6) 0.0301(12) Uani 1 1 d
H4 H -0.1032(6) 0.8465(4) 1.0495(6) 0.0295(11) Uani 1 1 d
H5 H 0.0322(5) 0.6727(4) 1.0597(5) 0.0275(10) Uani 1 1 d
H9 H -0.1101(5) 0.7170(3) 0.2543(5) 0.0251(10) Uani 1 1 d
H111 H -0.0350(8) 0.9791(4) 0.3142(9) 0.060(2) Uani 1 1 d
H112 H 0.1849(5) 0.9420(4) 0.3370(7) 0.0452(17) Uani 1 1 d
H113 H 0.0212(13) 0.8957(6) 0.2194(8) 0.071(3) Uani 1 1 d

loop_
_atom_site_aniso_label
_atom_site_aniso_U_11
_atom_site_aniso_U_22
_atom_site_aniso_U_33
_atom_site_aniso_U_23
_atom_site_aniso_U_13
_atom_site_aniso_U_12
S 0.0092(9) 0.0056(11) 0.009(2) -0.0009(14) 0.0026(11) -0.0004(7)
O1 0.0128(5) 0.0175(8) 0.0136(14) 0.0065(10) 0.0009(6) 0.0036(5)
O2 0.0276(8) 0.0096(8) 0.0141(16) 0.0019(9) 0.0067(8) 0.0050(6)
N1 0.0137(3) 0.0064(4) 0.0103(8) 0.0002(5) 0.0039(4) 0.0011(3)
N2 0.0110(3) 0.0077(4) 0.0183(9) -0.0005(5) 0.0007(4) -0.0024(3)
N3 0.0092(3) 0.0113(4) 0.0112(8) 0.0028(5) 0.0038(4) 0.0018(3)
C1 0.0075(4) 0.0067(5) 0.0100(11) 0.0002(6) 0.0033(5) -0.0008(3)
C2 0.0097(4) 0.0073(5) 0.0111(11) -0.0009(6) 0.0041(5) 0.0008(3)
C3 0.0115(4) 0.0095(6) 0.0144(12) -0.0022(7) 0.0061(5) 0.0002(4)
C4 0.0131(5) 0.0135(6) 0.0107(12) -0.0035(7) 0.0046(5) -0.0007(4)
C5 0.0101(4) 0.0142(7) 0.0073(11) -0.0007(7) 0.0026(5) -0.0002(4)
C6 0.0077(4) 0.0086(5) 0.0099(11) 0.0000(6) 0.0027(5) 0.0000(3)
C7 0.0090(4) 0.0059(5) 0.0081(10) -0.0004(6) 0.0020(5) 0.0001(3)
C8 0.0082(4) 0.0060(5) 0.0065(10) -0.0016(6) 0.0017(4) -0.0004(3)
C9 0.0086(4) 0.0077(5) 0.0088(11) -0.0001(6) 0.0009(5) -0.0001(3)
C10 0.0083(4) 0.0073(5) 0.0083(10) 0.0016(6) 0.0018(5) 0.0002(3)
C11 0.0115(5) 0.0100(6) 0.0119(12) 0.0018(7) 0.0013(5) -0.0011(4)
C12 0.0084(4) 0.0071(5) 0.0119(11) -0.0012(6) 0.0007(5) -0.0001(3)
H1 0.0420(19) 0.0148(15) 0.026(3) 0.0013(19) 0.0098(19) 0.0076(13)
H2 0.0308(15) 0.0235(17) 0.020(3) 0.0049(19) 0.0079(16) 0.0081(12)
H3 0.0369(17) 0.0191(17) 0.037(4) -0.004(2) 0.014(2) 0.0081(13)
H4 0.0378(18) 0.032(2) 0.021(3) -0.007(2) 0.0113(18) 0.0043(15)
H5 0.0330(16) 0.031(2) 0.018(3) 0.007(2) 0.0044(16) 0.0064(14)
H9 0.0339(16) 0.0254(18) 0.013(3) -0.0022(19) -0.0001(15) -0.0043(13)
H111 0.058(3) 0.037(3) 0.102(8) 0.038(4) 0.052(4) 0.026(2)
H112 0.0236(14) 0.052(3) 0.057(5) 0.024(3) 0.002(2) -0.0151(16)
H113 0.136(7) 0.051(4) 0.016(5) 0.008(4) -0.002(4) -0.050(4)

loop_
_atom_type_symbol
_atom_type_description
_atom_type_scat_dispersion_real
_atom_type_scat_dispersion_imag
_atom_type_scat_length_neutron
_atom_type_scat_source
C C 0.0000 0.0000 6.646 'Neutron Data Booklet Table 1.1-8'
H H 0.0000 0.0000 -3.739 'Neutron Data Booklet Table 1.1-8'
N N 0.0000 0.0000 9.360 'Neutron Data Booklet Table 1.1-8'
O O 0.0000 0.0000 5.805 'Neutron Data Booklet Table 1.1-8'
S S 0.0000 0.0000 2.847 'Neutron Data Booklet Table 1.1-8'

loop_
_geom_angle_atom_site_label_1
_geom_angle_atom_site_label_2
_geom_angle_atom_site_label_3
_geom_angle
C10 S C7 92.5(2)
C1 N1 C7 125.94(12)
C1 N1 H1 117.1(4)
C7 N1 H1 116.9(4)
O1 N3 O2 122.36(17)
O1 N3 C6 118.70(18)
O2 N3 C6 118.93(17)
N1 C1 C2 121.05(18)
N1 C1 C6 122.48(13)
C2 C1 C6 116.47(18)
C3 C2 C1 121.31(19)
C3 C2 H2 120.3(3)
C1 C2 H2 118.4(3)
C2 C3 C4 121.13(15)
C2 C3 H3 119.2(4)
C4 C3 H3 119.6(4)
C5 C4 C3 118.9(2)
C5 C4 H4 121.4(4)
C3 C4 H4 119.6(3)
C4 C5 C6 120.3(2)
C4 C5 H5 121.4(3)
C6 C5 H5 118.3(3)
C5 C6 C1 121.85(14)
C5 C6 N3 116.16(17)
C1 C6 N3 121.98(17)
C8 C7 N1 124.61(13)
C8 C7 S 110.2(2)
N1 C7 S 124.7(2)
C7 C8 C12 121.47(18)
C7 C8 C9 113.14(14)
C12 C8 C9 125.39(18)
C10 C9 C8 112.96(19)
C10 C9 H9 123.9(3)
C8 C9 H9 123.1(3)
C9 C10 C11 128.4(2)
C9 C10 S 111.17(19)
C11 C10 S 120.40(17)
C10 C11 H111 111.9(4)
C10 C11 H112 112.0(4)
H111 C11 H112 107.0(6)
C10 C11 H113 110.6(4)
H111 C11 H113 106.0(8)
H112 C11 H113 109.2(7)
N2 C12 C8 178.6(2)

loop_
_geom_bond_atom_site_label_1
_geom_bond_atom_site_label_2
_geom_bond_distance
S C10 1.730(6)
S C7 1.732(4)
O1 N3 1.222(3)
O2 N3 1.237(3)
N1 C1 1.376(3)
N1 C7 1.384(3)
N1 H1 1.010(4)
N2 C12 1.1585(18)
N3 C6 1.4489(19)
C1 C2 1.410(2)
C1 C6 1.414(3)
C2 C3 1.381(3)
C2 H2 1.097(6)
C3 C4 1.397(3)
C3 H3 1.088(4)
C4 C5 1.381(2)
C4 H4 1.081(7)
C5 C6 1.394(3)
C5 H5 1.095(6)
C7 C8 1.383(3)
C8 C12 1.417(2)
C8 C9 1.426(3)
C9 C10 1.364(2)
C9 H9 1.082(6)
C10 C11 1.497(3)
C11 H111 1.062(5)
C11 H112 1.065(4)
C11 H113 1.052(10)

loop_
_geom_hbond_atom_site_label_D
_geom_hbond_atom_site_label_H
_geom_hbond_atom_site_label_A
_geom_hbond_distance_DH
_geom_hbond_distance_HA
_geom_hbond_distance_DA
_geom_hbond_angle_DHA
_geom_hbond_site_symmetry_A
N1 H1 O2 1.010(4) 1.913(6) 2.655(3) 127.8(5) .
N1 H1 N2 1.010(4) 2.386(5) 3.1724(18) 134.0(4) 3_566
C2 H2 S 1.097(6) 2.617(7) 3.228(5) 114.4(3) .
C11 H112 O1 1.065(4) 2.451(8) 3.224(3) 128.6(6) 2_556

loop_
_geom_torsion_atom_site_label_1
_geom_torsion_atom_site_label_2
_geom_torsion_atom_site_label_3
_geom_torsion_atom_site_label_4
_geom_torsion
C1 N1 C7 S 43.2(2)
C2 C1 N1 C7 12.80(18)

loop_
_cod_changelog_entry_id
_cod_changelog_entry_author
_cod_changelog_entry_date
_cod_changelog_entry_text
1 'Vaitkus, Antanas' 2024-11-15T21:30:00+02:00
;
 Renamed data items '_diffrn-detector', '_diffrn_radiation_type' and
 '_diffrn_radiation_details' to '_diffrn_detector', '_diffrn_radiation_probe'
 and '_diffrn_radiation_type' respectively.
;
